data_1562298
loop_
_publ_author_name
'Pooler, Daisy Rose Sherwood'
'Pierron, Robin'
'Crespi, Stefano'
'Costil, Romain'
'Pfeifer, Lukas'
'L\'eonard, J\'er\'emie'
'Olivucci, Massimo'
'Feringa, Ben L.'

_publ_section_title
;
 Effect of charge-transfer enhancement on the efficiency and rotary
 mechanism of an oxindole-based molecular motor
;
_journal_name_full 'Chemical Science'
_journal_paper_doi 10.1039/D1SC01105G
_journal_year 2021
_chemical_formula_moiety 'C22 H23 N O3'
_chemical_formula_sum 'C22 H23 N O3'
_chemical_formula_weight 349.41
_space_group_crystal_system orthorhombic
_space_group_IT_number 61
_space_group_name_Hall '-P 2ac 2ab'
_space_group_name_H-M_alt 'P b c a'
_atom_sites_solution_hydrogens geom
_audit_creation_method SHELXL-2018/1
_audit_update_record
;
2021-02-23 deposited with the CCDC.	2021-04-26 downloaded from the CCDC.
;
_cell_angle_alpha 90
_cell_angle_beta 90
_cell_angle_gamma 90
_cell_formula_units_Z 8
_cell_length_a 17.9980(5)
_cell_length_b 9.6252(2)
_cell_length_c 20.8083(5)
_cell_measurement_reflns_used 5292
_cell_measurement_temperature 100(2)
_cell_measurement_theta_max 79.86
_cell_measurement_theta_min 4.25
_cell_volume 3604.71(15)
_computing_cell_refinement 'Bruker SAINT 8.40A'
_computing_data_collection 'Bruker APEX3 V2019.1-0'
_computing_data_reduction 'Bruker SAINT 8.40A'
_computing_structure_refinement 'SHELXL-2018/1 (Sheldrick, 2018)'
_computing_structure_solution 'SHELXT 2014/5 (Sheldrick, 2014)'
_diffrn_ambient_temperature 100(2)
_diffrn_measured_fraction_theta_full 0.999
_diffrn_measured_fraction_theta_max 0.997
_diffrn_measurement_device_type 'Bruker PHOTON II 14 CCD'
_diffrn_measurement_method '\f and \w scans'
_diffrn_radiation_type CuK\a
_diffrn_radiation_wavelength 1.54178
_diffrn_reflns_av_R_equivalents 0.1135
_diffrn_reflns_av_unetI/netI 0.0352
_diffrn_reflns_Laue_measured_fraction_full 0.999
_diffrn_reflns_Laue_measured_fraction_max 0.997
_diffrn_reflns_limit_h_max 23
_diffrn_reflns_limit_h_min -22
_diffrn_reflns_limit_k_max 11
_diffrn_reflns_limit_k_min -12
_diffrn_reflns_limit_l_max 26
_diffrn_reflns_limit_l_min -26
_diffrn_reflns_number 80118
_diffrn_reflns_point_group_measured_fraction_full 0.999
_diffrn_reflns_point_group_measured_fraction_max 0.997
_diffrn_reflns_theta_full 67.679
_diffrn_reflns_theta_max 80.240
_diffrn_reflns_theta_min 4.249
_exptl_absorpt_coefficient_mu 0.683
_exptl_absorpt_correction_T_max 0.7527
_exptl_absorpt_correction_T_min 0.6876
_exptl_absorpt_correction_type multi-scan
_exptl_absorpt_process_details 'SADABS 2016/2'
_exptl_crystal_colour clear_light_yellow
_exptl_crystal_density_diffrn 1.288
_exptl_crystal_description block
_exptl_crystal_F_000 1488
_exptl_crystal_size_max 0.12
_exptl_crystal_size_mid 0.10
_exptl_crystal_size_min 0.04
_refine_diff_density_max 0.231
_refine_diff_density_min -0.204
_refine_diff_density_rms 0.044
_refine_ls_extinction_method none
_refine_ls_goodness_of_fit_ref 1.031
_refine_ls_hydrogen_treatment constr
_refine_ls_matrix_type full
_refine_ls_number_parameters 240
_refine_ls_number_reflns 3928
_refine_ls_number_restraints 0
_refine_ls_restrained_S_all 1.031
_refine_ls_R_factor_all 0.0518
_refine_ls_R_factor_gt 0.0390
_refine_ls_shift/su_max 0.001
_refine_ls_shift/su_mean 0.000
_refine_ls_structure_factor_coef Fsqd
_refine_ls_weighting_details 'w=1/[\s^2^(Fo^2^)+(0.0443P)^2^+1.2878P] where P=(Fo^2^+2Fc^2^)/3'
_refine_ls_weighting_scheme calc
_refine_ls_wR_factor_gt 0.0926
_refine_ls_wR_factor_ref 0.1005
_reflns_Friedel_coverage 0.000
_reflns_number_gt 3173
_reflns_number_total 3928
_reflns_threshold_expression 'I > 2\s(I)'
_cod_data_source_file d1sc01105g3.cif
_cod_data_source_block LP18071_XPREP_a
_cod_database_code 1562298
_shelx_shelxl_version_number 2018/1
_shelx_space_group_comment
;
The symmetry employed for this shelxl refinement is uniquely defined
by the following loop, which should always be used as a source of
symmetry information in preference to the above space-group names.
They are only intended as comments.
;
_shelx_estimated_absorpt_t_min 0.923
_shelx_estimated_absorpt_t_max 0.973

loop_
_space_group_symop_operation_xyz
'x, y, z'
'-x+1/2, -y, z+1/2'
'-x, y+1/2, -z+1/2'
'x+1/2, -y+1/2, -z'
'-x, -y, -z'
'x-1/2, y, -z-1/2'
'x, -y-1/2, z-1/2'
'-x-1/2, y-1/2, z'

loop_
_atom_site_label
_atom_site_type_symbol
_atom_site_fract_x
_atom_site_fract_y
_atom_site_fract_z
_atom_site_U_iso_or_equiv
_atom_site_adp_type
_atom_site_occupancy
_atom_site_site_symmetry_order
_atom_site_calc_flag
_atom_site_refinement_flags_posn
_atom_site_refinement_flags_adp
_atom_site_refinement_flags_occupancy
_atom_site_disorder_assembly
_atom_site_disorder_group
O1 O 0.74853(5) 0.72229(11) 0.65521(4) 0.0261(2) Uani 1 1 d . . . . .
N1 N 0.37812(6) 0.11445(12) 0.60636(5) 0.0239(2) Uani 1 1 d . . . . .
C1 C 0.48382(7) 0.41853(14) 0.64837(6) 0.0207(3) Uani 1 1 d . . . . .
O2 O 0.72064(5) 0.57951(10) 0.54710(4) 0.0229(2) Uani 1 1 d . . . . .
C2 C 0.43921(8) 0.50724(14) 0.69523(6) 0.0238(3) Uani 1 1 d . . . . .
H2 H 0.403588 0.448603 0.720223 0.029 Uiso 1 1 calc R U . . .
O3 O 0.32608(5) 0.31463(10) 0.64689(5) 0.0262(2) Uani 1 1 d . . . . .
C3 C 0.50114(8) 0.56501(15) 0.73956(6) 0.0262(3) Uani 1 1 d . . . . .
H3A H 0.488001 0.658181 0.756203 0.031 Uiso 1 1 calc R U . . .
H3AB H 0.510537 0.501866 0.776232 0.031 Uiso 1 1 calc R U . . .
C4 C 0.56756(8) 0.57208(14) 0.69546(6) 0.0223(3) Uani 1 1 d . . . . .
C5 C 0.63071(7) 0.65206(14) 0.70276(6) 0.0232(3) Uani 1 1 d . . . . .
H5 H 0.638062 0.706571 0.740281 0.028 Uiso 1 1 calc R U . . .
C6 C 0.68351(7) 0.65074(14) 0.65350(6) 0.0218(3) Uani 1 1 d . . . . .
C7 C 0.66979(7) 0.57416(14) 0.59695(6) 0.0208(3) Uani 1 1 d . . . . .
C8 C 0.60675(7) 0.49207(13) 0.58942(6) 0.0199(3) Uani 1 1 d . . . . .
C9 C 0.55644(7) 0.48699(13) 0.64169(6) 0.0203(3) Uani 1 1 d . . . . .
C10 C 0.39841(8) 0.62468(16) 0.66068(7) 0.0311(3) Uani 1 1 d . . . . .
H10A H 0.434485 0.683483 0.638221 0.047 Uiso 1 1 calc R U . . .
H10B H 0.371112 0.680653 0.692152 0.047 Uiso 1 1 calc R U . . .
H10C H 0.363461 0.585237 0.629517 0.047 Uiso 1 1 calc R U . . .
C11 C 0.76004(8) 0.81392(16) 0.70861(7) 0.0297(3) Uani 1 1 d . . . . .
H11A H 0.808741 0.858620 0.704598 0.045 Uiso 1 1 calc R U . . .
H11B H 0.758140 0.760680 0.748721 0.045 Uiso 1 1 calc R U . . .
H11C H 0.721107 0.885095 0.709012 0.045 Uiso 1 1 calc R U . . .
C12 C 0.72216(8) 0.71147(15) 0.51477(7) 0.0276(3) Uani 1 1 d . . . . .
H12A H 0.755289 0.705856 0.477484 0.041 Uiso 1 1 calc R U . . .
H12B H 0.740310 0.783037 0.544361 0.041 Uiso 1 1 calc R U . . .
H12C H 0.671909 0.735474 0.500422 0.041 Uiso 1 1 calc R U . . .
C13 C 0.59178(8) 0.42648(14) 0.52492(6) 0.0229(3) Uani 1 1 d . . . . .
H13A H 0.598841 0.495815 0.490974 0.034 Uiso 1 1 calc R U . . .
H13B H 0.540558 0.392038 0.523674 0.034 Uiso 1 1 calc R U . . .
H13C H 0.626203 0.348952 0.518175 0.034 Uiso 1 1 calc R U . . .
C14 C 0.46055(7) 0.29307(14) 0.62613(6) 0.0207(3) Uani 1 1 d . . . . .
C15 C 0.38081(7) 0.24829(14) 0.62953(6) 0.0221(3) Uani 1 1 d . . . . .
C16 C 0.44955(7) 0.06517(14) 0.59231(6) 0.0221(3) Uani 1 1 d . . . . .
C17 C 0.46963(8) -0.06831(15) 0.57512(7) 0.0259(3) Uani 1 1 d . . . . .
H17 H 0.433237 -0.136998 0.565954 0.031 Uiso 1 1 calc R U . . .
C18 C 0.54505(8) -0.09832(15) 0.57174(7) 0.0285(3) Uani 1 1 d . . . . .
H18 H 0.560543 -0.189578 0.560664 0.034 Uiso 1 1 calc R U . . .
C19 C 0.59827(8) 0.00296(15) 0.58431(7) 0.0273(3) Uani 1 1 d . . . . .
H19 H 0.649520 -0.020219 0.582297 0.033 Uiso 1 1 calc R U . . .
C20 C 0.57700(8) 0.13834(15) 0.59984(6) 0.0235(3) Uani 1 1 d . . . . .
H20 H 0.613517 0.207164 0.608392 0.028 Uiso 1 1 calc R U . . .
C21 C 0.50179(7) 0.17160(14) 0.60268(6) 0.0209(3) Uani 1 1 d . . . . .
C22 C 0.31063(8) 0.03274(17) 0.60326(8) 0.0323(3) Uani 1 1 d . . . . .
H22A H 0.299229 0.011123 0.558304 0.049 Uiso 1 1 calc R U . . .
H22B H 0.269506 0.085661 0.622063 0.049 Uiso 1 1 calc R U . . .
H22C H 0.317492 -0.053852 0.627312 0.049 Uiso 1 1 calc R U . . .

loop_
_atom_site_aniso_label
_atom_site_aniso_U_11
_atom_site_aniso_U_22
_atom_site_aniso_U_33
_atom_site_aniso_U_23
_atom_site_aniso_U_13
_atom_site_aniso_U_12
O1 0.0244(5) 0.0284(5) 0.0254(5) -0.0049(4) 0.0016(4) -0.0055(4)
N1 0.0240(6) 0.0232(6) 0.0246(5) 0.0001(4) -0.0018(4) -0.0027(5)
C1 0.0234(6) 0.0233(6) 0.0153(5) 0.0016(5) -0.0009(5) 0.0017(5)
O2 0.0244(5) 0.0217(5) 0.0226(4) 0.0003(4) 0.0052(4) 0.0012(4)
C2 0.0253(6) 0.0250(7) 0.0211(6) -0.0021(5) 0.0039(5) -0.0020(5)
O3 0.0227(5) 0.0299(5) 0.0261(5) -0.0011(4) 0.0006(4) 0.0004(4)
C3 0.0283(7) 0.0287(7) 0.0214(6) -0.0053(5) 0.0044(5) -0.0046(6)
C4 0.0268(7) 0.0221(7) 0.0181(6) -0.0002(5) 0.0012(5) 0.0000(5)
C5 0.0273(7) 0.0226(7) 0.0197(6) -0.0030(5) -0.0003(5) -0.0012(5)
C6 0.0230(6) 0.0201(6) 0.0224(6) 0.0006(5) -0.0020(5) -0.0006(5)
C7 0.0224(6) 0.0191(6) 0.0209(6) 0.0016(5) 0.0019(5) 0.0033(5)
C8 0.0221(6) 0.0187(6) 0.0189(6) 0.0000(5) -0.0011(5) 0.0028(5)
C9 0.0233(6) 0.0192(6) 0.0183(6) 0.0004(5) -0.0009(5) 0.0015(5)
C10 0.0300(7) 0.0280(8) 0.0354(8) -0.0013(6) 0.0040(6) 0.0044(6)
C11 0.0304(7) 0.0330(8) 0.0258(6) -0.0049(6) 0.0001(5) -0.0098(6)
C12 0.0339(7) 0.0235(7) 0.0253(6) 0.0022(5) 0.0070(6) -0.0003(6)
C13 0.0258(6) 0.0236(7) 0.0195(6) -0.0015(5) 0.0008(5) 0.0004(5)
C14 0.0223(6) 0.0238(7) 0.0159(5) 0.0010(5) -0.0010(5) -0.0003(5)
C15 0.0252(6) 0.0243(7) 0.0168(6) 0.0018(5) -0.0010(5) -0.0014(5)
C16 0.0257(6) 0.0231(7) 0.0175(6) 0.0025(5) -0.0024(5) -0.0014(5)
C17 0.0324(7) 0.0212(7) 0.0242(6) 0.0012(5) -0.0024(5) -0.0035(5)
C18 0.0350(8) 0.0216(7) 0.0288(7) 0.0001(5) -0.0001(6) 0.0034(6)
C19 0.0272(7) 0.0277(7) 0.0269(7) 0.0018(5) 0.0001(5) 0.0037(6)
C20 0.0259(7) 0.0241(7) 0.0205(6) 0.0003(5) -0.0010(5) -0.0014(5)
C21 0.0260(6) 0.0212(6) 0.0154(5) 0.0012(5) -0.0014(5) -0.0008(5)
C22 0.0278(7) 0.0288(8) 0.0403(8) -0.0004(6) -0.0028(6) -0.0076(6)

loop_
_atom_type_symbol
_atom_type_description
_atom_type_scat_dispersion_real
_atom_type_scat_dispersion_imag
_atom_type_scat_source
C C 0.0181 0.0091 'International Tables Vol C Tables 4.2.6.8 and 6.1.1.4'
H H 0.0000 0.0000 'International Tables Vol C Tables 4.2.6.8 and 6.1.1.4'
N N 0.0311 0.0180 'International Tables Vol C Tables 4.2.6.8 and 6.1.1.4'
O O 0.0492 0.0322 'International Tables Vol C Tables 4.2.6.8 and 6.1.1.4'

loop_
_geom_angle_atom_site_label_1
_geom_angle_atom_site_label_2
_geom_angle_atom_site_label_3
_geom_angle
_geom_angle_site_symmetry_1
_geom_angle_site_symmetry_3
_geom_angle_publ_flag
C6 O1 C11 117.17(10) . . ?
C15 N1 C16 110.96(11) . . ?
C15 N1 C22 123.59(12) . . ?
C16 N1 C22 125.19(12) . . ?
C14 C1 C9 129.78(12) . . ?
C14 C1 C2 123.57(12) . . ?
C9 C1 C2 106.12(11) . . ?
C7 O2 C12 113.34(10) . . ?
C1 C2 C10 111.50(11) . . ?
C1 C2 C3 101.70(11) . . ?
C10 C2 C3 111.12(12) . . ?
C1 C2 H2 110.7 . . ?
C10 C2 H2 110.7 . . ?
C3 C2 H2 110.7 . . ?
C4 C3 C2 102.94(10) . . ?
C4 C3 H3A 111.2 . . ?
C2 C3 H3A 111.2 . . ?
C4 C3 H3AB 111.2 . . ?
C2 C3 H3AB 111.2 . . ?
H3A C3 H3AB 109.1 . . ?
C5 C4 C9 122.09(12) . . ?
C5 C4 C3 127.61(12) . . ?
C9 C4 C3 110.26(12) . . ?
C4 C5 C6 118.28(12) . . ?
C4 C5 H5 120.9 . . ?
C6 C5 H5 120.9 . . ?
O1 C6 C5 124.19(12) . . ?
O1 C6 C7 115.95(11) . . ?
C5 C6 C7 119.84(12) . . ?
O2 C7 C8 118.41(11) . . ?
O2 C7 C6 119.35(12) . . ?
C8 C7 C6 122.24(12) . . ?
C7 C8 C9 117.03(11) . . ?
C7 C8 C13 118.94(11) . . ?
C9 C8 C13 123.71(12) . . ?
C4 C9 C8 120.13(12) . . ?
C4 C9 C1 108.26(11) . . ?
C8 C9 C1 131.04(11) . . ?
C2 C10 H10A 109.5 . . ?
C2 C10 H10B 109.5 . . ?
H10A C10 H10B 109.5 . . ?
C2 C10 H10C 109.5 . . ?
H10A C10 H10C 109.5 . . ?
H10B C10 H10C 109.5 . . ?
O1 C11 H11A 109.5 . . ?
O1 C11 H11B 109.5 . . ?
H11A C11 H11B 109.5 . . ?
O1 C11 H11C 109.5 . . ?
H11A C11 H11C 109.5 . . ?
H11B C11 H11C 109.5 . . ?
O2 C12 H12A 109.5 . . ?
O2 C12 H12B 109.5 . . ?
H12A C12 H12B 109.5 . . ?
O2 C12 H12C 109.5 . . ?
H12A C12 H12C 109.5 . . ?
H12B C12 H12C 109.5 . . ?
C8 C13 H13A 109.5 . . ?
C8 C13 H13B 109.5 . . ?
H13A C13 H13B 109.5 . . ?
C8 C13 H13C 109.5 . . ?
H13A C13 H13C 109.5 . . ?
H13B C13 H13C 109.5 . . ?
C1 C14 C21 131.66(12) . . ?
C1 C14 C15 122.27(12) . . ?
C21 C14 C15 105.70(11) . . ?
O3 C15 N1 124.16(12) . . ?
O3 C15 C14 129.18(12) . . ?
N1 C15 C14 106.62(11) . . ?
C17 C16 N1 127.50(13) . . ?
C17 C16 C21 122.81(13) . . ?
N1 C16 C21 109.55(12) . . ?
C16 C17 C18 117.51(13) . . ?
C16 C17 H17 121.2 . . ?
C18 C17 H17 121.2 . . ?
C17 C18 C19 121.15(13) . . ?
C17 C18 H18 119.4 . . ?
C19 C18 H18 119.4 . . ?
C18 C19 C20 120.58(13) . . ?
C18 C19 H19 119.7 . . ?
C20 C19 H19 119.7 . . ?
C21 C20 C19 119.41(13) . . ?
C21 C20 H20 120.3 . . ?
C19 C20 H20 120.3 . . ?
C20 C21 C16 118.41(13) . . ?
C20 C21 C14 133.53(12) . . ?
C16 C21 C14 107.02(11) . . ?
N1 C22 H22A 109.5 . . ?
N1 C22 H22B 109.5 . . ?
H22A C22 H22B 109.5 . . ?
N1 C22 H22C 109.5 . . ?
H22A C22 H22C 109.5 . . ?
H22B C22 H22C 109.5 . . ?

loop_
_geom_bond_atom_site_label_1
_geom_bond_atom_site_label_2
_geom_bond_distance
_geom_bond_site_symmetry_2
_geom_bond_publ_flag
O1 C6 1.3583(16) . ?
O1 C11 1.4337(16) . ?
N1 C15 1.3763(18) . ?
N1 C16 1.4011(18) . ?
N1 C22 1.4486(18) . ?
C1 C14 1.3594(19) . ?
C1 C9 1.4704(18) . ?
C1 C2 1.5247(18) . ?
O2 C7 1.3843(15) . ?
O2 C12 1.4376(16) . ?
C2 C10 1.528(2) . ?
C2 C3 1.5500(19) . ?
C2 H2 1.0000 . ?
O3 C15 1.2283(17) . ?
C3 C4 1.5086(18) . ?
C3 H3A 0.9900 . ?
C3 H3AB 0.9900 . ?
C4 C5 1.3810(19) . ?
C4 C9 1.4010(18) . ?
C5 C6 1.3977(18) . ?
C5 H5 0.9500 . ?
C6 C7 1.4103(18) . ?
C7 C8 1.3915(18) . ?
C8 C9 1.4160(18) . ?
C8 C13 1.5076(17) . ?
C10 H10A 0.9800 . ?
C10 H10B 0.9800 . ?
C10 H10C 0.9800 . ?
C11 H11A 0.9800 . ?
C11 H11B 0.9800 . ?
C11 H11C 0.9800 . ?
C12 H12A 0.9800 . ?
C12 H12B 0.9800 . ?
C12 H12C 0.9800 . ?
C13 H13A 0.9800 . ?
C13 H13B 0.9800 . ?
C13 H13C 0.9800 . ?
C14 C21 1.4684(19) . ?
C14 C15 1.5001(18) . ?
C16 C17 1.382(2) . ?
C16 C21 1.4071(19) . ?
C17 C18 1.389(2) . ?
C17 H17 0.9500 . ?
C18 C19 1.391(2) . ?
C18 H18 0.9500 . ?
C19 C20 1.396(2) . ?
C19 H19 0.9500 . ?
C20 C21 1.3921(19) . ?
C20 H20 0.9500 . ?
C22 H22A 0.9800 . ?
C22 H22B 0.9800 . ?
C22 H22C 0.9800 . ?
